data_2207680
loop_
_publ_author_name
'Yao-Cheng Shi'
'Su-Hua Zhang'

_publ_section_title
;
 3-[(2-Hydroxyphenyl)amino]-1,3-diphenylprop-2-en-1-one
;
_journal_coeditor_code WK6068
_journal_issue 12
_journal_name_full 'Acta Crystallographica Section E'
_journal_page_first o4362
_journal_page_last o4364
_journal_paper_doi 10.1107/S1600536805039085
_journal_volume 61
_journal_year 2005
_chemical_formula_iupac 'C21 H17 N O2'
_chemical_formula_moiety 'C21 H17 N O2'
_chemical_formula_sum 'C21 H17 N O2'
_chemical_formula_weight 315.36
_chemical_name_systematic
;
3-[(2-Hydroxyphenyl]amino]-1,3-diphenylprop-2-en-1-one
;
_space_group_IT_number 2
_space_group_name_Hall '-P 1'
_symmetry_cell_setting triclinic
_symmetry_space_group_name_Hall '-P 1'
_symmetry_space_group_name_H-M 'P -1'
_atom_sites_solution_hydrogens geom
_atom_sites_solution_primary direct
_atom_sites_solution_secondary difmap
_audit_creation_method SHELXL-97
_cell_angle_alpha 69.26(3)
_cell_angle_beta 81.68(3)
_cell_angle_gamma 64.33(3)
_cell_formula_units_Z 2
_cell_length_a 9.0490(18)
_cell_length_b 10.242(2)
_cell_length_c 11.013(2)
_cell_measurement_reflns_used 25
_cell_measurement_temperature 295
_cell_measurement_theta_max 12
_cell_measurement_theta_min 9
_cell_volume 860.3(4)
_computing_cell_refinement 'CAD-4 Software'
_computing_data_collection 'CAD-4 Software (Enraf--Nonius,1989)'
_computing_data_reduction 'XCAD4 (Harms & Wocadlo,1995)'
_computing_molecular_graphics 'PLATON (Spek, 2003))'
_computing_publication_material PLATON
_computing_structure_refinement 'SHELXL97 (Sheldrick, 1997)'
_computing_structure_solution 'SHELXS97 (Sheldrick, 1997)'
_diffrn_ambient_temperature 295
_diffrn_measured_fraction_theta_full 1.000
_diffrn_measured_fraction_theta_max 1.000
_diffrn_measurement_device_type 'Enraf--Nonius CAD-4'
_diffrn_measurement_method \w/2\q
_diffrn_radiation_monochromator graphite
_diffrn_radiation_source 'fine-focus sealed tube'
_diffrn_radiation_type MoK\a
_diffrn_radiation_wavelength 0.71073
_diffrn_reflns_av_R_equivalents 0.0301
_diffrn_reflns_av_sigmaI/netI 0.0975
_diffrn_reflns_limit_h_max 10
_diffrn_reflns_limit_h_min 0
_diffrn_reflns_limit_k_max 12
_diffrn_reflns_limit_k_min -10
_diffrn_reflns_limit_l_max 13
_diffrn_reflns_limit_l_min -12
_diffrn_reflns_number 3224
_diffrn_reflns_theta_full 24.98
_diffrn_reflns_theta_max 24.98
_diffrn_reflns_theta_min 1.98
_diffrn_standards_decay_% 0
_diffrn_standards_interval_count 200
_diffrn_standards_interval_time 120
_diffrn_standards_number 3
_exptl_absorpt_coefficient_mu 0.078
_exptl_absorpt_correction_T_max 0.981
_exptl_absorpt_correction_T_min 0.972
_exptl_absorpt_correction_type psi-scan
_exptl_absorpt_process_details '(North <i>et al.</i>,  1968)'
_exptl_crystal_colour Yellow
_exptl_crystal_density_diffrn 1.217
_exptl_crystal_density_method 'not measured'
_exptl_crystal_description Prism
_exptl_crystal_F_000 332
_exptl_crystal_size_max 0.30
_exptl_crystal_size_mid 0.20
_exptl_crystal_size_min 0.20
_refine_diff_density_max 0.171
_refine_diff_density_min -0.170
_refine_ls_extinction_coef 0.035(5)
_refine_ls_extinction_expression Fc^*^=kFc[1+0.001xFc^2^\l^3^/sin(2\q)]^-1/4^
_refine_ls_extinction_method SHELXL97
_refine_ls_goodness_of_fit_ref 1.024
_refine_ls_hydrogen_treatment constr
_refine_ls_matrix_type full
_refine_ls_number_parameters 219
_refine_ls_number_reflns 3018
_refine_ls_number_restraints 6
_refine_ls_restrained_S_all 1.111
_refine_ls_R_factor_all 0.1470
_refine_ls_R_factor_gt 0.0510
_refine_ls_shift/su_max 0.000
_refine_ls_shift/su_mean 0.000
_refine_ls_structure_factor_coef Fsqd
_refine_ls_weighting_details 'calc w = 1/[\s^2^(Fo^2^)+(0.0521P)^2^] where P = (Fo^2^+2Fc^2^)/3'
_refine_ls_weighting_scheme calc
_refine_ls_wR_factor_gt 0.1173
_refine_ls_wR_factor_ref 0.1536
_reflns_number_gt 1453
_reflns_number_total 3018
_reflns_threshold_expression I>2\s(I)
_cod_data_source_file wk6068.cif
_cod_data_source_block I
_cod_depositor_comments
;
The following automatic conversions were performed:
'_symmetry_cell_setting' value 'Triclinic' changed to 'triclinic'
according to '/home/saulius/struct/CIF-dictionaries/cif_core.dic'
dictionary named 'cif_core.dic' version 2.4.1 from 2010-06-29.

Automatic conversion script
Id: cif_fix_enum 1527 2010-12-29 10:47:43Z saulius 

The following automatic conversions were performed:

'_symmetry_cell_setting' value 'Triclinic' changed to 'triclinic'
according to /home/saulius/struct/CIF-dictionaries/cif_core.dic
dictionary named 'cif_core.dic' version 2.4.1 from 2010-06-29.

Automatic conversion script
Id: cif_fix_values 1715 2011-07-08 13:25:40Z adriana 
;
_cod_database_code 2207680
_cod_database_fobs_code 2207680

loop_
_symmetry_equiv_pos_as_xyz
'x, y, z'
'-x, -y, -z'

loop_
_atom_site_label
_atom_site_fract_x
_atom_site_fract_y
_atom_site_fract_z
_atom_site_U_iso_or_equiv
_atom_site_adp_type
_atom_site_calc_flag
_atom_site_refinement_flags
_atom_site_occupancy
_atom_site_type_symbol
O1 0.3293(3) 0.8969(2) 0.4113(2) 0.0544(7) Uani d . 1 O
O2 0.6050(3) 0.8662(3) 0.6405(3) 0.0760(9) Uani d . 1 O
H2O 0.6547 0.9196 0.6315 0.114 Uiso calc R 1 H
N 0.4996(3) 0.6769(3) 0.6170(3) 0.0467(8) Uani d . 1 N
H1N 0.4759 0.7669 0.5610 0.056 Uiso calc R 1 H
C13 -0.0450(7) 1.0708(5) 0.1407(4) 0.0923(16) Uani d D 1 C
H13 -0.0388 1.1291 0.0550 0.111 Uiso calc R 1 H
C14 -0.1903(7) 1.0582(5) 0.1883(6) 0.0956(18) Uani d D 1 C
H14 -0.2824 1.1100 0.1345 0.115 Uiso calc R 1 H
C15 -0.1999(5) 0.9702(5) 0.3141(5) 0.0834(14) Uani d D 1 C
H15 -0.2974 0.9614 0.3453 0.100 Uiso calc R 1 H
C16 -0.0622(4) 0.8948(4) 0.3936(4) 0.0626(11) Uani d D 1 C
H16 -0.0681 0.8340 0.4784 0.075 Uiso calc R 1 H
C11 0.0845(4) 0.9075(4) 0.3500(3) 0.0474(9) Uani d D 1 C
C12 0.0921(5) 0.9949(4) 0.2228(4) 0.0681(12) Uani d D 1 C
H12 0.1897 1.0034 0.1913 0.082 Uiso calc R 1 H
C1 0.2301(4) 0.8339(4) 0.4353(3) 0.0444(9) Uani d . 1 C
C2 0.2569(4) 0.6972(4) 0.5400(3) 0.0448(9) Uani d . 1 C
H2 0.1818 0.6544 0.5511 0.054 Uiso calc R 1 H
C3 0.3863(4) 0.6225(3) 0.6273(3) 0.0417(8) Uani d . 1 C
C21 0.3948(4) 0.4838(4) 0.7382(3) 0.0430(8) Uani d . 1 C
C22 0.3972(4) 0.3574(4) 0.7188(4) 0.0539(10) Uani d . 1 C
H22 0.3968 0.3563 0.6348 0.065 Uiso calc R 1 H
C23 0.4002(5) 0.2318(4) 0.8237(4) 0.0694(12) Uani d . 1 C
H23 0.4051 0.1458 0.8096 0.083 Uiso calc R 1 H
C24 0.3959(5) 0.2331(5) 0.9481(4) 0.0727(13) Uani d . 1 C
H24 0.3958 0.1494 1.0184 0.087 Uiso calc R 1 H
C25 0.3918(5) 0.3599(5) 0.9674(4) 0.0684(12) Uani d . 1 C
H25 0.3889 0.3616 1.0516 0.082 Uiso calc R 1 H
C26 0.3920(4) 0.4847(4) 0.8641(4) 0.0557(10) Uani d . 1 C
H26 0.3902 0.5693 0.8788 0.067 Uiso calc R 1 H
C31 0.6515(4) 0.6127(4) 0.6820(3) 0.0426(8) Uani d . 1 C
C32 0.7512(4) 0.4575(4) 0.7273(3) 0.0542(10) Uani d . 1 C
H32 0.7165 0.3878 0.7192 0.065 Uiso calc R 1 H
C33 0.9011(5) 0.4049(4) 0.7843(4) 0.0642(11) Uani d . 1 C
H33 0.9658 0.3003 0.8167 0.077 Uiso calc R 1 H
C34 0.9542(4) 0.5083(5) 0.7929(4) 0.0645(11) Uani d . 1 C
H34 1.0553 0.4731 0.8313 0.077 Uiso calc R 1 H
C35 0.8597(4) 0.6630(4) 0.7454(3) 0.0542(10) Uani d . 1 C
H35 0.8974 0.7320 0.7509 0.065 Uiso calc R 1 H
C36 0.7082(4) 0.7163(4) 0.6893(3) 0.0465(9) Uani d . 1 C

loop_
_atom_site_aniso_label
_atom_site_aniso_U_11
_atom_site_aniso_U_22
_atom_site_aniso_U_33
_atom_site_aniso_U_12
_atom_site_aniso_U_13
_atom_site_aniso_U_23
O1 0.0554(16) 0.0429(14) 0.0626(17) -0.0236(12) -0.0077(13) -0.0073(12)
O2 0.0514(17) 0.0409(15) 0.128(3) -0.0221(13) -0.0240(17) -0.0053(16)
N 0.0455(18) 0.0407(16) 0.0478(18) -0.0197(14) -0.0111(14) -0.0004(13)
C13 0.130(5) 0.069(3) 0.060(3) -0.034(3) -0.044(3) 0.007(2)
C14 0.088(4) 0.069(3) 0.117(5) -0.001(3) -0.054(4) -0.034(3)
C15 0.053(3) 0.091(4) 0.099(4) -0.009(3) -0.019(3) -0.042(3)
C16 0.049(2) 0.068(3) 0.069(3) -0.013(2) -0.009(2) -0.031(2)
C11 0.053(2) 0.041(2) 0.046(2) -0.0134(17) -0.0079(18) -0.0155(17)
C12 0.081(3) 0.061(2) 0.057(3) -0.028(2) -0.021(2) -0.006(2)
C1 0.045(2) 0.0378(19) 0.053(2) -0.0162(17) -0.0059(18) -0.0159(17)
C2 0.046(2) 0.044(2) 0.047(2) -0.0226(17) -0.0092(18) -0.0094(17)
C3 0.041(2) 0.0387(18) 0.047(2) -0.0180(16) 0.0007(17) -0.0141(16)
C21 0.0379(19) 0.044(2) 0.044(2) -0.0157(16) -0.0022(16) -0.0116(16)
C22 0.058(2) 0.047(2) 0.057(2) -0.0213(19) -0.0031(19) -0.0160(19)
C23 0.078(3) 0.044(2) 0.080(3) -0.028(2) 0.000(2) -0.010(2)
C24 0.066(3) 0.066(3) 0.065(3) -0.033(2) -0.006(2) 0.012(2)
C25 0.068(3) 0.088(3) 0.044(2) -0.040(3) -0.003(2) -0.005(2)
C26 0.058(2) 0.065(2) 0.055(2) -0.034(2) 0.0013(19) -0.022(2)
C31 0.039(2) 0.046(2) 0.042(2) -0.0177(17) -0.0009(16) -0.0123(17)
C32 0.050(2) 0.043(2) 0.065(2) -0.0147(18) -0.005(2) -0.0160(19)
C33 0.049(2) 0.043(2) 0.084(3) -0.0093(19) -0.011(2) -0.009(2)
C34 0.039(2) 0.071(3) 0.075(3) -0.018(2) -0.008(2) -0.017(2)
C35 0.040(2) 0.062(2) 0.065(3) -0.0274(19) -0.0005(19) -0.018(2)
C36 0.040(2) 0.040(2) 0.056(2) -0.0180(17) -0.0031(18) -0.0090(17)

loop_
_atom_type_symbol
_atom_type_description
_atom_type_scat_dispersion_real
_atom_type_scat_dispersion_imag
_atom_type_scat_source
C C 0.0033 0.0016 'International Tables Vol C Tables 4.2.6.8 and 6.1.1.4'
H H 0.0000 0.0000 'International Tables Vol C Tables 4.2.6.8 and 6.1.1.4'
N N 0.0061 0.0033 'International Tables Vol C Tables 4.2.6.8 and 6.1.1.4'
O O 0.0106 0.0060 'International Tables Vol C Tables 4.2.6.8 and 6.1.1.4'

loop_
_geom_angle_atom_site_label_1
_geom_angle_atom_site_label_2
_geom_angle_atom_site_label_3
_geom_angle
_geom_angle_publ_flag
C36 O2 H2O 109.5 ?
C3 N C31 131.4(3) y
C3 N H1N 114.3 ?
C31 N H1N 114.3 ?
C14 C13 C12 119.3(4) ?
C14 C13 H13 120.3 ?
C12 C13 H13 120.3 ?
C15 C14 C13 120.8(4) ?
C15 C14 H14 119.6 ?
C13 C14 H14 119.6 ?
C14 C15 C16 119.1(5) ?
C14 C15 H15 120.5 ?
C16 C15 H15 120.5 ?
C15 C16 C11 121.7(4) ?
C15 C16 H16 119.1 ?
C11 C16 H16 119.1 ?
C12 C11 C16 118.3(3) ?
C12 C11 C1 119.3(3) ?
C16 C11 C1 122.4(3) ?
C11 C12 C13 120.8(4) ?
C11 C12 H12 119.6 ?
C13 C12 H12 119.6 ?
O1 C1 C2 121.4(3) y
O1 C1 C11 118.0(3) y
C2 C1 C11 120.5(3) y
C1 C2 C3 124.8(3) y
C3 C2 H2 117.6 ?
C1 C2 H2 117.6 ?
N C3 C2 121.0(3) y
N C3 C21 119.6(3) y
C2 C3 C21 119.4(3) y
C22 C21 C26 119.0(3) ?
C22 C21 C3 121.6(3) ?
C26 C21 C3 119.4(3) ?
C21 C22 C23 120.4(4) ?
C21 C22 H22 119.8 ?
C23 C22 H22 119.8 ?
C24 C23 C22 120.7(4) ?
C24 C23 H23 119.7 ?
C22 C23 H23 119.7 ?
C23 C24 C25 118.9(4) ?
C23 C24 H24 120.5 ?
C25 C24 H24 120.5 ?
C24 C25 C26 121.1(4) ?
C24 C25 H25 119.4 ?
C26 C25 H25 119.4 ?
C25 C26 C21 119.9(4) ?
C25 C26 H26 120.1 ?
C21 C26 H26 120.1 ?
C32 C31 C36 118.9(3) ?
C32 C31 N 124.6(3) ?
C36 C31 N 116.2(3) ?
C33 C32 C31 120.9(3) ?
C33 C32 H32 119.5 ?
C31 C32 H32 119.5 ?
C34 C33 C32 119.5(3) ?
C34 C33 H33 120.3 ?
C32 C33 H33 120.3 ?
C33 C34 C35 120.8(4) ?
C33 C34 H34 119.6 ?
C35 C34 H34 119.6 ?
C34 C35 C36 120.0(3) ?
C34 C35 H35 120.0 ?
C36 C35 H35 120.0 ?
O2 C36 C35 124.7(3) ?
O2 C36 C31 115.4(3) ?
C35 C36 C31 119.9(3) ?

loop_
_geom_bond_atom_site_label_1
_geom_bond_atom_site_label_2
_geom_bond_distance
_geom_bond_publ_flag
O1 C1 1.266(4) y
O2 C36 1.355(4) y
O2 H2O 0.8200 ?
N C3 1.339(4) y
N C31 1.414(4) y
N H1N 0.8600 ?
C13 C14 1.385(6) ?
C13 C12 1.397(5) ?
C13 H13 0.9300 ?
C14 C15 1.373(6) ?
C14 H14 0.9300 ?
C15 C16 1.385(5) ?
C15 H15 0.9300 ?
C16 C11 1.389(4) ?
C16 H16 0.9300 ?
C11 C12 1.381(4) ?
C12 H12 0.9300 ?
C1 C2 1.411(4) y
C2 C3 1.382(4) y
C2 H2 0.9300 ?
C1 C11 1.478(5) y
C3 C21 1.490(4) y
C21 C22 1.375(4) ?
C21 C26 1.387(5) ?
C22 C23 1.384(5) ?
C22 H22 0.9300 ?
C23 C24 1.369(5) ?
C23 H23 0.9300 ?
C24 C25 1.373(5) ?
C24 H24 0.9300 ?
C25 C26 1.378(5) ?
C25 H25 0.9300 ?
C26 H26 0.9300 ?
C31 C32 1.384(4) ?
C31 C36 1.393(4) ?
C32 C33 1.378(5) ?
C32 H32 0.9300 ?
C33 C34 1.373(5) ?
C33 H33 0.9300 ?
C34 C35 1.372(5) ?
C34 H34 0.9300 ?
C35 C36 1.384(4) ?
C35 H35 0.9300 ?

loop_
_geom_hbond_atom_site_label_D
_geom_hbond_atom_site_label_H
_geom_hbond_atom_site_label_A
_geom_hbond_site_symmetry_A
_geom_hbond_distance_DH
_geom_hbond_distance_HA
_geom_hbond_distance_DA
_geom_hbond_angle_DHA
_geom_hbond_publ_flag
N H1N O1 . 0.86 1.95 2.640(4) 136 yes
O2 H2O O1 2_676 0.82 1.83 2.596(4) 154 yes
C15 H15 O2 2_576 0.93 2.59 3.352(6) 140 yes

loop_
_geom_torsion_atom_site_label_1
_geom_torsion_atom_site_label_2
_geom_torsion_atom_site_label_3
_geom_torsion_atom_site_label_4
_geom_torsion
C12 C13 C14 C15 -1.2(7)
C13 C14 C15 C16 0.6(7)
C14 C15 C16 C11 0.9(6)
C15 C16 C11 C12 -1.7(5)
C15 C16 C11 C1 177.0(3)
C16 C11 C12 C13 1.1(6)
C1 C11 C12 C13 -177.6(3)
C14 C13 C12 C11 0.3(7)
C12 C11 C1 O1 27.8(5)
C16 C11 C1 O1 -150.9(3)
C12 C11 C1 C2 -152.1(3)
C16 C11 C1 C2 29.2(5)
O1 C1 C2 C3 2.1(5)
C11 C1 C2 C3 -178.0(3)
C31 N C3 C2 -170.7(3)
C31 N C3 C21 12.5(5)
C1 C2 C3 N -0.4(5)
C1 C2 C3 C21 176.5(3)
N C3 C21 C22 -125.5(4)
C2 C3 C21 C22 57.6(4)
N C3 C21 C26 57.8(4)
C2 C3 C21 C26 -119.0(4)
C26 C21 C22 C23 -1.3(5)
C3 C21 C22 C23 -178.0(3)
C21 C22 C23 C24 1.9(6)
C22 C23 C24 C25 -1.2(6)
C23 C24 C25 C26 0.0(6)
C24 C25 C26 C21 0.6(6)
C22 C21 C26 C25 0.1(5)
C3 C21 C26 C25 176.9(3)
C3 N C31 C32 31.0(5)
C3 N C31 C36 -154.9(3)
C36 C31 C32 C33 3.0(5)
N C31 C32 C33 176.9(3)
C31 C32 C33 C34 -1.9(6)
C32 C33 C34 C35 0.0(6)
C33 C34 C35 C36 0.7(6)
C34 C35 C36 O2 179.4(4)
C34 C35 C36 C31 0.4(5)
C32 C31 C36 O2 178.7(3)
N C31 C36 O2 4.2(5)
C32 C31 C36 C35 -2.2(5)
N C31 C36 C35 -176.7(3)

loop_
_cod_related_entry_id
_cod_related_entry_database
_cod_related_entry_code
1 ChemSpider 30654903
